data_1011356
loop_
_publ_author_name
'Jensen, A T'

_publ_section_title 'On the structure of Sr Cl2 (H2 O)6'
_journal_coden_ASTM KDVSAK
_journal_name_full
;
Kongelige Danske Videnskabernes Selskab, Matematisk-Fysike Meddelelser
;
_journal_page_first 1
_journal_page_last 27
_journal_volume 17
_journal_year 1940
_chemical_formula_structural 'Sr Cl2 (H2 O)6'
_chemical_formula_sum 'Cl2 H12 O6 Sr'
_chemical_name_mineral 'Antarcticite (Sr)'
_chemical_name_systematic 'Strontium chloride hexahydrate'
_space_group_IT_number 150
_symmetry_cell_setting trigonal
_symmetry_Int_Tables_number 150
_symmetry_space_group_name_Hall 'P 3 2"'
_symmetry_space_group_name_H-M 'P 3 2 1'
_cell_angle_alpha 90
_cell_angle_beta 90
_cell_angle_gamma 120
_cell_formula_units_Z 1
_cell_length_a 7.94
_cell_length_b 7.94
_cell_length_c 4.108
_cell_volume 224.3
_cod_original_formula_sum 'H12 Cl2 O6 Sr'
_cod_database_code 1011356

loop_
_symmetry_equiv_pos_as_xyz
x,y,z
-y,x-y,z
y-x,-x,z
y,x,-z
-x,y-x,-z
x-y,-y,-z

loop_
_atom_site_label
_atom_site_type_symbol
_atom_site_symmetry_multiplicity
_atom_site_Wyckoff_symbol
_atom_site_fract_x
_atom_site_fract_y
_atom_site_fract_z
_atom_site_occupancy
_atom_site_attached_hydrogens
_atom_site_calc_flag
Sr1 Sr2+ 1 a 0. 0. 0. 1. 0 d
Cl1 Cl1- 2 d 0.3333 0.6666 0.42 1. 0 d
O1 O2- 3 e 0.3333 0. 0. 1. 0 d
O2 O2- 3 f 0.24 0. 0.5 1. 0 d
H1 H1+ 6 g -1. -1. -1. 2. 0 dum

loop_
_atom_type_symbol
_atom_type_oxidation_number
Sr2+ 2.000
Cl1- -1.000
O2- -2.000
H1+ 1.000
